data_8105265
loop_
_publ_author_name
'Liu, Hui'
'Lou, Xin-Hua'

_publ_section_title
;
 Crystal structure of (2-p-tolylpyrimidine-\k2 C,N)(triphenylphosphane-\k
 P) palladium(II), C29H24ClN2PPd
;
_journal_issue 3
_journal_name_full 'Zeitschrift f\"ur Kristallographie - New Crystal Structures'
_journal_page_first 713
_journal_page_last 715
_journal_paper_doi 10.1515/ncrs-2019-0913
_journal_volume 235
_journal_year 2020
_chemical_formula_moiety 'C29 H24 Cl N2 P Pd'
_chemical_formula_sum 'C29 H24 Cl N2 P Pd'
_chemical_formula_weight 573.32
_space_group_crystal_system triclinic
_space_group_IT_number 2
_space_group_name_Hall '-P 1'
_space_group_name_H-M_alt 'P -1'
_atom_sites_solution_hydrogens geom
_atom_sites_solution_primary heavy
_atom_sites_solution_secondary difmap
_cell_angle_alpha 76.342(6)
_cell_angle_beta 89.821(6)
_cell_angle_gamma 71.435(7)
_cell_formula_units_Z 2
_cell_length_a 9.9885(8)
_cell_length_b 11.5836(8)
_cell_length_c 11.6133(9)
_cell_measurement_reflns_used 4871
_cell_measurement_temperature 291(2)
_cell_measurement_theta_max 72.0620
_cell_measurement_theta_min 4.1520
_cell_volume 1233.96(17)
_computing_cell_refinement
;
CrysAlisPro, Agilent Technologies,
Version 1.171.36.32 (release 02-08-2013 CrysAlis171 .NET)
(compiled Aug  2 2013,16:46:58)
;
_computing_data_collection
;
CrysAlisPro, Agilent Technologies,
Version 1.171.36.32 (release 02-08-2013 CrysAlis171 .NET)
(compiled Aug  2 2013,16:46:58)
;
_computing_data_reduction
;
CrysAlisPro, Agilent Technologies,
Version 1.171.36.32 (release 02-08-2013 CrysAlis171 .NET)
(compiled Aug  2 2013,16:46:58)
;
_computing_molecular_graphics 'Olex2 (Dolomanov et al., 2009)'
_computing_publication_material 'Olex2 (Dolomanov et al., 2009)'
_computing_structure_refinement 'ShelXL (Sheldrick, 2008)'
_computing_structure_solution 'ShelXS (Sheldrick, 2008)'
_diffrn_ambient_temperature 291.15
_diffrn_detector_area_resol_mean 16.2312
_diffrn_measured_fraction_theta_full 0.999
_diffrn_measured_fraction_theta_max 0.999
_diffrn_measurement_details
;
#__ type_ start__ end____ width___ exp.time_
  1 omega    2.00   41.00   1.0000    1.0000
omega____ theta____ kappa____ phi______ frames
    -        0.0000  -99.0000 -150.0000 39

#__ type_ start__ end____ width___ exp.time_
  2 omega  -14.00   27.00   1.0000    1.0000
omega____ theta____ kappa____ phi______ frames
    -        0.0000   57.0000 -180.0000 41

#__ type_ start__ end____ width___ exp.time_
  3 omega  -77.00  -52.00   1.0000    1.0000
omega____ theta____ kappa____ phi______ frames
    -        0.0000  178.0000 -120.0000 25

#__ type_ start__ end____ width___ exp.time_
  4 omega   35.00   66.00   1.0000    1.0000
omega____ theta____ kappa____ phi______ frames
    -        0.0000   57.0000 -180.0000 31

#__ type_ start__ end____ width___ exp.time_
  5 omega  -68.00  -37.00   1.0000    1.0000
omega____ theta____ kappa____ phi______ frames
    -        0.0000  178.0000  -60.0000 31

#__ type_ start__ end____ width___ exp.time_
  6 omega   27.00   58.00   1.0000    1.5000
omega____ theta____ kappa____ phi______ frames
    -       56.0000   77.0000  -60.0000 31

#__ type_ start__ end____ width___ exp.time_
  7 omega   30.00   58.00   1.0000    1.5000
omega____ theta____ kappa____ phi______ frames
    -       56.0000  -57.0000   30.0000 28

#__ type_ start__ end____ width___ exp.time_
  8 omega   96.00  125.00   1.0000    1.5000
omega____ theta____ kappa____ phi______ frames
    -       56.0000   57.0000  -30.0000 29

#__ type_ start__ end____ width___ exp.time_
  9 omega   18.00  110.00   1.0000    1.5000
omega____ theta____ kappa____ phi______ frames
    -       56.0000 -125.0000 -180.0000 92

#__ type_ start__ end____ width___ exp.time_
 10 omega   86.00  115.00   1.0000    1.5000
omega____ theta____ kappa____ phi______ frames
    -       56.0000   77.0000  -60.0000 29

#__ type_ start__ end____ width___ exp.time_
 11 omega   71.00  125.00   1.0000    1.5000
omega____ theta____ kappa____ phi______ frames
    -       56.0000   57.0000  -90.0000 54

#__ type_ start__ end____ width___ exp.time_
 12 omega   22.00   73.00   1.0000    1.5000
omega____ theta____ kappa____ phi______ frames
    -       56.0000  -57.0000  -90.0000 51

#__ type_ start__ end____ width___ exp.time_
 13 omega  -13.00   64.00   1.0000    1.5000
omega____ theta____ kappa____ phi______ frames
    -       56.0000  -57.0000 -180.0000 77

#__ type_ start__ end____ width___ exp.time_
 14 omega   31.00  113.00   1.0000    1.5000
omega____ theta____ kappa____ phi______ frames
    -       56.0000   77.0000   30.0000 82

#__ type_ start__ end____ width___ exp.time_
 15 omega   41.00   98.00   1.0000    2.0000
omega____ theta____ kappa____ phi______ frames
    -      112.0000  -45.0000  -30.0000 57

#__ type_ start__ end____ width___ exp.time_
 16 omega   91.00  160.00   1.0000    2.0000
omega____ theta____ kappa____ phi______ frames
    -      112.0000   45.0000   90.0000 69

#__ type_ start__ end____ width___ exp.time_
 17 omega   45.00   74.00   1.0000    2.0000
omega____ theta____ kappa____ phi______ frames
    -      112.0000  -94.0000  150.0000 29

#__ type_ start__ end____ width___ exp.time_
 18 omega   76.00  116.00   1.0000    2.0000
omega____ theta____ kappa____ phi______ frames
    -      112.0000 -111.0000   90.0000 40

#__ type_ start__ end____ width___ exp.time_
 19 omega   58.00   84.00   1.0000    2.0000
omega____ theta____ kappa____ phi______ frames
    -      112.0000  -94.0000   30.0000 26

#__ type_ start__ end____ width___ exp.time_
 20 omega   74.00  126.00   1.0000    2.0000
omega____ theta____ kappa____ phi______ frames
    -      112.0000  -61.0000    0.0000 52

#__ type_ start__ end____ width___ exp.time_
 21 omega   52.00  107.00   1.0000    2.0000
omega____ theta____ kappa____ phi______ frames
    -      112.0000  -94.0000  -60.0000 55

#__ type_ start__ end____ width___ exp.time_
 22 omega   40.00   88.00   1.0000    2.0000
omega____ theta____ kappa____ phi______ frames
    -      112.0000  -30.0000   90.0000 48

#__ type_ start__ end____ width___ exp.time_
 23 omega   89.00  115.00   1.0000    2.0000
omega____ theta____ kappa____ phi______ frames
    -      112.0000 -111.0000 -150.0000 26

#__ type_ start__ end____ width___ exp.time_
 24 omega   42.00   97.00   1.0000    2.0000
omega____ theta____ kappa____ phi______ frames
    -      112.0000  -45.0000  150.0000 55

#__ type_ start__ end____ width___ exp.time_
 25 omega   51.00   90.00   1.0000    2.0000
omega____ theta____ kappa____ phi______ frames
    -      112.0000  -30.0000 -150.0000 39

#__ type_ start__ end____ width___ exp.time_
 26 omega  145.00  177.00   1.0000    2.0000
omega____ theta____ kappa____ phi______ frames
    -      112.0000   45.0000  -90.0000 32

#__ type_ start__ end____ width___ exp.time_
 27 omega   89.00  119.00   1.0000    2.0000
omega____ theta____ kappa____ phi______ frames
    -      112.0000   45.0000  -90.0000 30

#__ type_ start__ end____ width___ exp.time_
 28 omega   41.00   96.00   1.0000    2.0000
omega____ theta____ kappa____ phi______ frames
    -      112.0000  -45.0000  -90.0000 55

#__ type_ start__ end____ width___ exp.time_
 29 omega   41.00   78.00   1.0000    2.0000
omega____ theta____ kappa____ phi______ frames
    -      112.0000  -94.0000  -90.0000 37

#__ type_ start__ end____ width___ exp.time_
 30 omega   52.00   99.00   1.0000    2.0000
omega____ theta____ kappa____ phi______ frames
    -      112.0000  -94.0000 -180.0000 47

#__ type_ start__ end____ width___ exp.time_
 31 omega   40.00  156.00   1.0000    2.0000
omega____ theta____ kappa____ phi______ frames
    -      112.0000    0.0000 -120.0000 116

#__ type_ start__ end____ width___ exp.time_
 32 omega  -70.00   30.00   1.0000    1.0000
omega____ theta____ kappa____ phi______ frames
    -        0.0000  -77.0000   30.0000 100

#__ type_ start__ end____ width___ exp.time_
 33 omega  -69.00   21.00   1.0000    1.0000
omega____ theta____ kappa____ phi______ frames
    -        0.0000  -57.0000   90.0000 90

#__ type_ start__ end____ width___ exp.time_
 34 omega  -77.00  -32.00   1.0000    1.0000
omega____ theta____ kappa____ phi______ frames
    -        0.0000  178.0000  150.0000 45

#__ type_ start__ end____ width___ exp.time_
 35 omega   26.00  126.00   1.0000    1.5000
omega____ theta____ kappa____ phi______ frames
    -       56.0000   77.0000   90.0000 100

#__ type_ start__ end____ width___ exp.time_
 36 omega   26.00  126.00   1.0000    1.5000
omega____ theta____ kappa____ phi______ frames
    -       56.0000   77.0000 -180.0000 100
;
_diffrn_measurement_device_type 'Xcalibur, Eos, Gemini'
_diffrn_measurement_method '\w scans'
_diffrn_orient_matrix_UB_11 -0.0933471000
_diffrn_orient_matrix_UB_12 0.0182824000
_diffrn_orient_matrix_UB_13 -0.1125058000
_diffrn_orient_matrix_UB_21 -0.1037762000
_diffrn_orient_matrix_UB_22 0.1210082000
_diffrn_orient_matrix_UB_23 0.0239347000
_diffrn_orient_matrix_UB_31 0.0846355000
_diffrn_orient_matrix_UB_32 0.0774277000
_diffrn_orient_matrix_UB_33 -0.0741446000
_diffrn_radiation_monochromator graphite
_diffrn_radiation_type CuK\a
_diffrn_radiation_wavelength 1.54184
_diffrn_reflns_av_R_equivalents 0.0313
_diffrn_reflns_av_unetI/netI 0.0471
_diffrn_reflns_limit_h_max 11
_diffrn_reflns_limit_h_min -10
_diffrn_reflns_limit_k_max 13
_diffrn_reflns_limit_k_min -13
_diffrn_reflns_limit_l_max 11
_diffrn_reflns_limit_l_min -13
_diffrn_reflns_number 8906
_diffrn_reflns_theta_full 67.11
_diffrn_reflns_theta_max 67.11
_diffrn_reflns_theta_min 3.93
_diffrn_source 'Enhance (Cu) X-ray Source'
_exptl_absorpt_coefficient_mu 7.827
_exptl_absorpt_correction_T_max 1.00000
_exptl_absorpt_correction_T_min 0.52156
_exptl_absorpt_correction_type multi-scan
_exptl_absorpt_process_details
;
CrysAlisPro, Agilent Technologies,
Version 1.171.36.32 (release 02-08-2013 CrysAlis171 .NET)
(compiled Aug  2 2013,16:46:58)
Empirical absorption correction using spherical harmonics,
 implemented in SCALE3 ABSPACK scaling algorithm.
;
_exptl_crystal_colour yellow
_exptl_crystal_density_diffrn 1.543
_exptl_crystal_density_method 'not measured'
_exptl_crystal_description block
_exptl_crystal_F_000 580
_exptl_crystal_size_max 0.2
_exptl_crystal_size_mid 0.18
_exptl_crystal_size_min 0.18
_refine_diff_density_max 0.504
_refine_diff_density_min -0.470
_refine_diff_density_rms 0.072
_refine_ls_extinction_coef 0.00103(11)
_refine_ls_extinction_expression Fc^*^=kFc[1+0.001xFc^2^\l^3^/sin(2\q)]^-1/4^
_refine_ls_extinction_method SHELXL
_refine_ls_goodness_of_fit_ref 1.056
_refine_ls_hydrogen_treatment constr
_refine_ls_matrix_type full
_refine_ls_number_parameters 309
_refine_ls_number_reflns 4400
_refine_ls_number_restraints 0
_refine_ls_restrained_S_all 1.056
_refine_ls_R_factor_all 0.0391
_refine_ls_R_factor_gt 0.0337
_refine_ls_shift/su_max 0.001
_refine_ls_shift/su_mean 0.000
_refine_ls_structure_factor_coef Fsqd
_refine_ls_weighting_details 'calc w=1/[\s^2^(Fo^2^)+(0.0342P)^2^+0.3457P] where P=(Fo^2^+2Fc^2^)/3'
_refine_ls_weighting_scheme calc
_refine_ls_wR_factor_gt 0.0803
_refine_ls_wR_factor_ref 0.0841
_reflns_number_gt 3959
_reflns_number_total 4400
_reflns_threshold_expression >2sigma(I)
_cod_data_source_file suppl_ncrs-2019-0913_suppl.cif
_cod_data_source_block 2
_cod_original_cell_volume 1233.96(16)
_cod_database_code 8105265
_chemical_oxdiff_formula C20H20N4O4Cl1Pd1
_reflns_odcompleteness_completeness 99.93
_reflns_odcompleteness_iscentric 1
_reflns_odcompleteness_theta 66.97
_olex2_refinement_description
;
1. Fixed Uiso
 At 1.2 times of:
  All C(H) groups
 At 1.5 times of:
  All C(H,H,H) groups
2.a Aromatic/amide H refined with riding coordinates:
 C2(H2), C3(H3), C4(H4), C5(H5), C6(H6), C8(H8), C9(H9), C10(H10), C11(H11),
 C12(H12), C14(H14), C15(H15), C16(H16), C17(H17), C18(H18), C19(H19), C20(H20),
  C21(H21), C25(H25), C27(H27), C28(H28)
2.b Idealised Me refined as rotating group:
 C29(H29A,H29B,H29C)
;
_olex2_submission_special_instructions 'No special instructions were received'

loop_
_space_group_symop_id
_space_group_symop_operation_xyz
1 'x, y, z'
2 '-x, -y, -z'

loop_
_atom_site_label
_atom_site_type_symbol
_atom_site_fract_x
_atom_site_fract_y
_atom_site_fract_z
_atom_site_U_iso_or_equiv
_atom_site_adp_type
_atom_site_occupancy
_atom_site_calc_flag
_atom_site_disorder_assembly
_atom_site_disorder_group
_atom_site_refinement_flags_posn
Pd1 Pd 0.75900(3) 0.82567(2) 0.80146(2) 0.03241(10) Uani 1 d . . .
Cl1 Cl 0.57819(12) 0.82255(11) 0.93271(11) 0.0602(3) Uani 1 d . . .
P1 P 0.72495(9) 0.67552(8) 0.72113(8) 0.0320(2) Uani 1 d . . .
N1 N 0.7994(3) 0.9666(3) 0.8685(3) 0.0367(7) Uani 1 d . . .
N2 N 0.9434(4) 1.0973(3) 0.8417(4) 0.0536(9) Uani 1 d . . .
C1 C 0.5891(4) 0.6072(3) 0.7807(3) 0.0352(8) Uani 1 d . . .
C2 C 0.4498(4) 0.6851(4) 0.7715(4) 0.0480(10) Uani 1 d . . .
H2 H 0.4277 0.7709 0.7383 0.058 Uiso 1 calc . . R
C3 C 0.3428(4) 0.6369(4) 0.8112(4) 0.0537(11) Uani 1 d . . .
H3 H 0.2496 0.6902 0.8044 0.064 Uiso 1 calc . . R
C4 C 0.3740(5) 0.5111(5) 0.8602(4) 0.0591(12) Uani 1 d . . .
H4 H 0.3024 0.4785 0.8870 0.071 Uiso 1 calc . . R
C5 C 0.5118(5) 0.4329(4) 0.8697(4) 0.0619(12) Uani 1 d . . .
H5 H 0.5331 0.3473 0.9038 0.074 Uiso 1 calc . . R
C6 C 0.6188(4) 0.4794(4) 0.8295(4) 0.0472(10) Uani 1 d . . .
H6 H 0.7112 0.4249 0.8350 0.057 Uiso 1 calc . . R
C7 C 0.8840(4) 0.5371(3) 0.7422(3) 0.0347(8) Uani 1 d . . .
C8 C 0.9489(4) 0.4875(4) 0.8553(4) 0.0530(11) Uani 1 d . . .
H8 H 0.9137 0.5269 0.9154 0.064 Uiso 1 calc . . R
C9 C 1.0662(5) 0.3794(4) 0.8810(4) 0.0574(12) Uani 1 d . . .
H9 H 1.1085 0.3461 0.9581 0.069 Uiso 1 calc . . R
C10 C 1.1194(4) 0.3221(4) 0.7936(4) 0.0537(11) Uani 1 d . . .
H10 H 1.1984 0.2498 0.8109 0.064 Uiso 1 calc . . R
C11 C 1.0574(5) 0.3700(4) 0.6808(4) 0.0607(12) Uani 1 d . . .
H11 H 1.0946 0.3307 0.6212 0.073 Uiso 1 calc . . R
C12 C 0.9390(5) 0.4775(4) 0.6543(4) 0.0505(10) Uani 1 d . . .
H12 H 0.8965 0.5094 0.5771 0.061 Uiso 1 calc . . R
C13 C 0.6650(4) 0.7275(4) 0.5632(3) 0.0374(8) Uani 1 d . . .
C14 C 0.6190(4) 0.6514(4) 0.5078(4) 0.0523(10) Uani 1 d . . .
H14 H 0.6243 0.5709 0.5501 0.063 Uiso 1 calc . . R
C15 C 0.5656(5) 0.6943(6) 0.3906(4) 0.0671(14) Uani 1 d . . .
H15 H 0.5379 0.6417 0.3535 0.081 Uiso 1 calc . . R
C16 C 0.5529(5) 0.8150(5) 0.3279(4) 0.0689(15) Uani 1 d . . .
H16 H 0.5149 0.8445 0.2494 0.083 Uiso 1 calc . . R
C17 C 0.5966(5) 0.8904(5) 0.3819(4) 0.0666(14) Uani 1 d . . .
H17 H 0.5892 0.9713 0.3395 0.080 Uiso 1 calc . . R
C18 C 0.6520(4) 0.8485(4) 0.4995(4) 0.0496(10) Uani 1 d . . .
H18 H 0.6804 0.9015 0.5355 0.060 Uiso 1 calc . . R
C19 C 0.7340(4) 1.0196(4) 0.9519(4) 0.0477(10) Uani 1 d . . .
H19 H 0.6618 0.9939 0.9886 0.057 Uiso 1 calc . . R
C20 C 0.7720(5) 1.1120(4) 0.9847(4) 0.0558(11) Uani 1 d . . .
H20 H 0.7285 1.1485 1.0442 0.067 Uiso 1 calc . . R
C21 C 0.8762(5) 1.1480(4) 0.9261(4) 0.0583(12) Uani 1 d . . .
H21 H 0.9018 1.2116 0.9462 0.070 Uiso 1 calc . . R
C22 C 0.9032(4) 1.0064(3) 0.8160(4) 0.0419(9) Uani 1 d . . .
C23 C 0.9722(4) 0.9398(3) 0.7286(4) 0.0415(9) Uani 1 d . . .
C24 C 0.9234(4) 0.8449(3) 0.7051(3) 0.0353(8) Uani 1 d . . .
C25 C 0.9952(4) 0.7810(4) 0.6246(4) 0.0429(9) Uani 1 d . . .
H25 H 0.9656 0.7183 0.6070 0.051 Uiso 1 calc . . R
C26 C 1.1100(4) 0.8066(4) 0.5690(4) 0.0477(10) Uani 1 d . . .
C27 C 1.1522(4) 0.9017(4) 0.5915(4) 0.0508(10) Uani 1 d . . .
H27 H 1.2266 0.9213 0.5526 0.061 Uiso 1 calc . . R
C28 C 1.0855(4) 0.9681(4) 0.6713(4) 0.0487(10) Uani 1 d . . .
H28 H 1.1156 1.0314 0.6870 0.058 Uiso 1 calc . . R
C29 C 1.1881(5) 0.7302(5) 0.4862(5) 0.0680(14) Uani 1 d . . .
H29A H 1.2263 0.6434 0.5285 0.102 Uiso 1 calc . . GR
H29B H 1.2638 0.7601 0.4561 0.102 Uiso 1 calc . . GR
H29C H 1.1239 0.7384 0.4211 0.102 Uiso 1 calc . . GR

loop_
_atom_site_aniso_label
_atom_site_aniso_U_11
_atom_site_aniso_U_22
_atom_site_aniso_U_33
_atom_site_aniso_U_23
_atom_site_aniso_U_13
_atom_site_aniso_U_12
Pd1 0.03012(15) 0.03038(15) 0.03847(16) -0.00901(11) 0.00557(10) -0.01194(11)
Cl1 0.0640(7) 0.0656(7) 0.0776(8) -0.0405(6) 0.0403(6) -0.0414(6)
P1 0.0307(4) 0.0305(5) 0.0350(5) -0.0072(4) 0.0034(4) -0.0110(4)
N1 0.0343(16) 0.0306(16) 0.0460(18) -0.0109(14) -0.0008(13) -0.0107(13)
N2 0.051(2) 0.0414(19) 0.075(3) -0.0166(18) 0.0024(18) -0.0227(17)
C1 0.0349(19) 0.041(2) 0.0351(19) -0.0117(16) 0.0032(15) -0.0180(16)
C2 0.042(2) 0.046(2) 0.053(3) -0.0043(19) 0.0013(18) -0.0155(18)
C3 0.040(2) 0.067(3) 0.057(3) -0.013(2) 0.0019(19) -0.023(2)
C4 0.060(3) 0.084(3) 0.054(3) -0.017(2) 0.012(2) -0.050(3)
C5 0.075(3) 0.049(3) 0.068(3) -0.005(2) 0.007(3) -0.036(2)
C6 0.047(2) 0.041(2) 0.052(2) -0.0052(19) 0.0042(19) -0.0172(19)
C7 0.0288(18) 0.0310(18) 0.044(2) -0.0102(16) 0.0027(15) -0.0093(15)
C8 0.051(3) 0.051(3) 0.053(3) -0.024(2) -0.010(2) -0.003(2)
C9 0.048(3) 0.053(3) 0.063(3) -0.014(2) -0.019(2) -0.006(2)
C10 0.037(2) 0.042(2) 0.074(3) -0.011(2) 0.005(2) -0.0038(18)
C11 0.059(3) 0.053(3) 0.059(3) -0.018(2) 0.019(2) -0.001(2)
C12 0.055(3) 0.044(2) 0.044(2) -0.0110(19) 0.0076(19) -0.0048(19)
C13 0.0311(18) 0.043(2) 0.0338(19) -0.0067(16) 0.0048(15) -0.0091(16)
C14 0.052(3) 0.066(3) 0.044(2) -0.016(2) 0.0036(19) -0.024(2)
C15 0.056(3) 0.104(4) 0.051(3) -0.032(3) 0.003(2) -0.030(3)
C16 0.047(3) 0.103(4) 0.038(2) -0.005(3) -0.006(2) -0.008(3)
C17 0.055(3) 0.069(3) 0.051(3) 0.009(2) -0.003(2) -0.004(2)
C18 0.043(2) 0.049(2) 0.046(2) -0.0052(19) 0.0019(18) -0.0056(19)
C19 0.044(2) 0.041(2) 0.061(3) -0.022(2) 0.0073(19) -0.0096(18)
C20 0.053(3) 0.047(2) 0.073(3) -0.029(2) 0.000(2) -0.013(2)
C21 0.060(3) 0.038(2) 0.082(3) -0.022(2) -0.003(2) -0.018(2)
C22 0.036(2) 0.033(2) 0.054(2) -0.0067(17) -0.0035(17) -0.0124(16)
C23 0.035(2) 0.038(2) 0.050(2) -0.0050(17) 0.0021(17) -0.0138(16)
C24 0.0282(18) 0.0355(19) 0.040(2) -0.0022(16) 0.0056(15) -0.0129(15)
C25 0.041(2) 0.044(2) 0.047(2) -0.0078(18) 0.0062(17) -0.0205(18)
C26 0.039(2) 0.053(3) 0.045(2) -0.0060(19) 0.0063(18) -0.0118(19)
C27 0.036(2) 0.053(3) 0.061(3) -0.004(2) 0.0084(19) -0.0192(19)
C28 0.042(2) 0.040(2) 0.063(3) -0.003(2) 0.0029(19) -0.0189(18)
C29 0.057(3) 0.081(4) 0.073(3) -0.029(3) 0.030(3) -0.025(3)

loop_
_atom_type_symbol
_atom_type_description
_atom_type_scat_dispersion_real
_atom_type_scat_dispersion_imag
_atom_type_scat_source
C C 0.0181 0.0091 'International Tables Vol C Tables 4.2.6.8 and 6.1.1.4'
H H 0.0000 0.0000 'International Tables Vol C Tables 4.2.6.8 and 6.1.1.4'
Cl Cl 0.3639 0.7018 'International Tables Vol C Tables 4.2.6.8 and 6.1.1.4'
N N 0.0311 0.0180 'International Tables Vol C Tables 4.2.6.8 and 6.1.1.4'
P P 0.2955 0.4335 'International Tables Vol C Tables 4.2.6.8 and 6.1.1.4'
Pd Pd 0.1215 3.9337 'International Tables Vol C Tables 4.2.6.8 and 6.1.1.4'

loop_
_geom_angle_atom_site_label_1
_geom_angle_atom_site_label_2
_geom_angle_atom_site_label_3
_geom_angle
_geom_angle_site_symmetry_1
_geom_angle_site_symmetry_3
P1 Pd1 Cl1 93.80(3) . .
N1 Pd1 Cl1 89.60(9) . .
N1 Pd1 P1 176.59(9) . .
C24 Pd1 Cl1 170.64(11) . .
C24 Pd1 P1 95.34(11) . .
C24 Pd1 N1 81.28(13) . .
C1 P1 Pd1 117.46(12) . .
C7 P1 Pd1 112.06(11) . .
C7 P1 C1 102.57(16) . .
C13 P1 Pd1 115.04(13) . .
C13 P1 C1 100.25(16) . .
C13 P1 C7 108.06(17) . .
C19 N1 Pd1 127.9(3) . .
C19 N1 C22 118.4(3) . .
C22 N1 Pd1 113.7(2) . .
C21 N2 C22 116.0(4) . .
C2 C1 P1 118.9(3) . .
C2 C1 C6 118.3(3) . .
C6 C1 P1 122.7(3) . .
C1 C2 H2 119.6 . .
C1 C2 C3 120.9(4) . .
C3 C2 H2 119.6 . .
C2 C3 H3 120.0 . .
C4 C3 C2 120.1(4) . .
C4 C3 H3 120.0 . .
C3 C4 H4 120.2 . .
C3 C4 C5 119.6(4) . .
C5 C4 H4 120.2 . .
C4 C5 H5 119.5 . .
C4 C5 C6 120.9(4) . .
C6 C5 H5 119.5 . .
C1 C6 H6 119.9 . .
C5 C6 C1 120.2(4) . .
C5 C6 H6 119.9 . .
C8 C7 P1 116.7(3) . .
C8 C7 C12 118.5(4) . .
C12 C7 P1 124.8(3) . .
C7 C8 H8 119.6 . .
C7 C8 C9 120.8(4) . .
C9 C8 H8 119.6 . .
C8 C9 H9 120.0 . .
C10 C9 C8 120.0(4) . .
C10 C9 H9 120.0 . .
C9 C10 H10 119.9 . .
C9 C10 C11 120.2(4) . .
C11 C10 H10 119.9 . .
C10 C11 H11 119.8 . .
C10 C11 C12 120.3(4) . .
C12 C11 H11 119.8 . .
C7 C12 C11 120.1(4) . .
C7 C12 H12 119.9 . .
C11 C12 H12 119.9 . .
C14 C13 P1 120.7(3) . .
C18 C13 P1 120.3(3) . .
C18 C13 C14 118.7(4) . .
C13 C14 H14 119.8 . .
C15 C14 C13 120.4(4) . .
C15 C14 H14 119.8 . .
C14 C15 H15 119.8 . .
C14 C15 C16 120.4(5) . .
C16 C15 H15 119.8 . .
C15 C16 H16 120.3 . .
C17 C16 C15 119.5(4) . .
C17 C16 H16 120.3 . .
C16 C17 H17 119.5 . .
C16 C17 C18 121.0(5) . .
C18 C17 H17 119.5 . .
C13 C18 C17 120.0(4) . .
C13 C18 H18 120.0 . .
C17 C18 H18 120.0 . .
N1 C19 H19 119.7 . .
N1 C19 C20 120.7(4) . .
C20 C19 H19 119.7 . .
C19 C20 H20 121.4 . .
C21 C20 C19 117.1(4) . .
C21 C20 H20 121.4 . .
N2 C21 C20 123.7(4) . .
N2 C21 H21 118.1 . .
C20 C21 H21 118.1 . .
N1 C22 C23 114.6(3) . .
N2 C22 N1 124.0(4) . .
N2 C22 C23 121.4(4) . .
C24 C23 C22 118.4(3) . .
C28 C23 C22 120.4(4) . .
C28 C23 C24 121.1(4) . .
C23 C24 Pd1 111.9(3) . .
C25 C24 Pd1 131.6(3) . .
C25 C24 C23 116.5(3) . .
C24 C25 H25 118.6 . .
C24 C25 C26 122.8(4) . .
C26 C25 H25 118.6 . .
C25 C26 C29 120.5(4) . .
C27 C26 C25 119.1(4) . .
C27 C26 C29 120.3(4) . .
C26 C27 H27 119.7 . .
C26 C27 C28 120.7(4) . .
C28 C27 H27 119.7 . .
C23 C28 H28 120.2 . .
C27 C28 C23 119.7(4) . .
C27 C28 H28 120.2 . .
C26 C29 H29A 109.5 . .
C26 C29 H29B 109.5 . .
C26 C29 H29C 109.5 . .
H29A C29 H29B 109.5 . .
H29A C29 H29C 109.5 . .
H29B C29 H29C 109.5 . .

loop_
_geom_bond_atom_site_label_1
_geom_bond_atom_site_label_2
_geom_bond_distance
_geom_bond_site_symmetry_2
Pd1 Cl1 2.3631(10) .
Pd1 P1 2.2707(9) .
Pd1 N1 2.110(3) .
Pd1 C24 2.026(3) .
P1 C1 1.834(3) .
P1 C7 1.830(3) .
P1 C13 1.828(4) .
N1 C19 1.328(5) .
N1 C22 1.352(5) .
N2 C21 1.332(6) .
N2 C22 1.333(5) .
C1 C2 1.385(5) .
C1 C6 1.389(5) .
C2 H2 0.9300 .
C2 C3 1.387(5) .
C3 H3 0.9300 .
C3 C4 1.366(6) .
C4 H4 0.9300 .
C4 C5 1.373(6) .
C5 H5 0.9300 .
C5 C6 1.377(6) .
C6 H6 0.9300 .
C7 C8 1.374(5) .
C7 C12 1.383(5) .
C8 H8 0.9300 .
C8 C9 1.386(5) .
C9 H9 0.9300 .
C9 C10 1.358(6) .
C10 H10 0.9300 .
C10 C11 1.359(6) .
C11 H11 0.9300 .
C11 C12 1.388(6) .
C12 H12 0.9300 .
C13 C14 1.390(5) .
C13 C18 1.386(5) .
C14 H14 0.9300 .
C14 C15 1.379(6) .
C15 H15 0.9300 .
C15 C16 1.382(7) .
C16 H16 0.9300 .
C16 C17 1.360(7) .
C17 H17 0.9300 .
C17 C18 1.388(6) .
C18 H18 0.9300 .
C19 H19 0.9300 .
C19 C20 1.373(5) .
C20 H20 0.9300 .
C20 C21 1.363(6) .
C21 H21 0.9300 .
C22 C23 1.458(5) .
C23 C24 1.416(5) .
C23 C28 1.400(5) .
C24 C25 1.386(5) .
C25 H25 0.9300 .
C25 C26 1.393(5) .
C26 C27 1.376(6) .
C26 C29 1.508(6) .
C27 H27 0.9300 .
C27 C28 1.379(6) .
C28 H28 0.9300 .
C29 H29A 0.9600 .
C29 H29B 0.9600 .
C29 H29C 0.9600 .

loop_
_geom_torsion_atom_site_label_1
_geom_torsion_atom_site_label_2
_geom_torsion_atom_site_label_3
_geom_torsion_atom_site_label_4
_geom_torsion
_geom_torsion_site_symmetry_1
_geom_torsion_site_symmetry_2
_geom_torsion_site_symmetry_3
_geom_torsion_site_symmetry_4
Pd1 P1 C1 C2 61.3(3) . . . .
Pd1 P1 C1 C6 -122.1(3) . . . .
Pd1 P1 C7 C8 49.3(3) . . . .
Pd1 P1 C7 C12 -133.3(3) . . . .
Pd1 P1 C13 C14 -169.8(3) . . . .
Pd1 P1 C13 C18 4.0(3) . . . .
Pd1 N1 C19 C20 -179.1(3) . . . .
Pd1 N1 C22 N2 177.9(3) . . . .
Pd1 N1 C22 C23 -3.3(4) . . . .
Pd1 C24 C25 C26 -178.2(3) . . . .
Cl1 Pd1 P1 C1 -1.61(14) . . . .
Cl1 Pd1 P1 C7 -119.99(13) . . . .
Cl1 Pd1 P1 C13 116.05(13) . . . .
Cl1 Pd1 N1 C19 -0.4(3) . . . .
Cl1 Pd1 N1 C22 -179.0(3) . . . .
Cl1 Pd1 C24 C23 -15.0(8) . . . .
Cl1 Pd1 C24 C25 163.5(4) . . . .
P1 Pd1 N1 C19 173.6(12) . . . .
P1 Pd1 N1 C22 -5.0(16) . . . .
P1 Pd1 C24 C23 177.4(3) . . . .
P1 Pd1 C24 C25 -4.1(4) . . . .
P1 C1 C2 C3 177.5(3) . . . .
P1 C1 C6 C5 -178.1(3) . . . .
P1 C7 C8 C9 177.1(3) . . . .
P1 C7 C12 C11 -177.6(3) . . . .
P1 C13 C14 C15 175.9(3) . . . .
P1 C13 C18 C17 -175.3(3) . . . .
N1 Pd1 P1 C1 -175.6(14) . . . .
N1 Pd1 P1 C7 66.0(14) . . . .
N1 Pd1 P1 C13 -57.9(14) . . . .
N1 Pd1 C24 C23 -2.1(3) . . . .
N1 Pd1 C24 C25 176.4(4) . . . .
N1 C19 C20 C21 1.5(7) . . . .
N1 C22 C23 C24 1.6(5) . . . .
N1 C22 C23 C28 -177.3(3) . . . .
N2 C22 C23 C24 -179.6(4) . . . .
N2 C22 C23 C28 1.5(6) . . . .
C1 P1 C7 C8 -77.6(3) . . . .
C1 P1 C7 C12 99.9(4) . . . .
C1 P1 C13 C14 -42.8(3) . . . .
C1 P1 C13 C18 131.0(3) . . . .
C1 C2 C3 C4 0.0(7) . . . .
C2 C1 C6 C5 -1.4(6) . . . .
C2 C3 C4 C5 -0.1(7) . . . .
C3 C4 C5 C6 -0.6(7) . . . .
C4 C5 C6 C1 1.4(7) . . . .
C6 C1 C2 C3 0.7(6) . . . .
C7 P1 C1 C2 -175.4(3) . . . .
C7 P1 C1 C6 1.3(4) . . . .
C7 P1 C13 C14 64.1(3) . . . .
C7 P1 C13 C18 -122.0(3) . . . .
C7 C8 C9 C10 0.8(7) . . . .
C8 C7 C12 C11 -0.2(6) . . . .
C8 C9 C10 C11 -0.3(7) . . . .
C9 C10 C11 C12 -0.4(7) . . . .
C10 C11 C12 C7 0.6(7) . . . .
C12 C7 C8 C9 -0.5(7) . . . .
C13 P1 C1 C2 -64.1(3) . . . .
C13 P1 C1 C6 112.5(3) . . . .
C13 P1 C7 C8 177.1(3) . . . .
C13 P1 C7 C12 -5.5(4) . . . .
C13 C14 C15 C16 -2.1(7) . . . .
C14 C13 C18 C17 -1.3(6) . . . .
C14 C15 C16 C17 1.5(7) . . . .
C15 C16 C17 C18 -0.8(7) . . . .
C16 C17 C18 C13 0.8(7) . . . .
C18 C13 C14 C15 2.0(6) . . . .
C19 N1 C22 N2 -0.8(6) . . . .
C19 N1 C22 C23 177.9(3) . . . .
C19 C20 C21 N2 -1.2(7) . . . .
C21 N2 C22 N1 1.1(6) . . . .
C21 N2 C22 C23 -177.6(4) . . . .
C22 N1 C19 C20 -0.5(6) . . . .
C22 N2 C21 C20 0.0(7) . . . .
C22 C23 C24 Pd1 1.0(4) . . . .
C22 C23 C24 C25 -177.8(3) . . . .
C22 C23 C28 C27 178.1(4) . . . .
C23 C24 C25 C26 0.2(6) . . . .
C24 Pd1 P1 C1 176.38(17) . . . .
C24 Pd1 P1 C7 57.99(17) . . . .
C24 Pd1 P1 C13 -65.97(16) . . . .
C24 Pd1 N1 C19 -178.3(3) . . . .
C24 Pd1 N1 C22 3.1(3) . . . .
C24 C23 C28 C27 -0.8(6) . . . .
C24 C25 C26 C27 -1.9(6) . . . .
C24 C25 C26 C29 177.4(4) . . . .
C25 C26 C27 C28 2.3(6) . . . .
C26 C27 C28 C23 -1.0(6) . . . .
C28 C23 C24 Pd1 179.9(3) . . . .
C28 C23 C24 C25 1.1(6) . . . .
C29 C26 C27 C28 -177.0(4) . . . .
